data_9017669
loop_
_publ_author_name
'Gatta, G. D.'
'Vignola, P.'
'Meven, M.'

_publ_section_title
;
 On the complex H-bonding network in paravauxite, Fe2+Al2(PO4)2(OH)2*8H2O:
 A single-crystal neutron diffraction study
;
_journal_name_full 'Mineralogical Magazine'
_journal_page_first 841
_journal_page_last 850
_journal_volume 78
_journal_year 2014
_chemical_compound_source 'Siglo Veinte mine, Potosi Department, Bolivia'
_chemical_formula_sum 'Al2 Fe0.921 H17.913 O18 P2'
_chemical_name_mineral Paravauxite
_space_group_IT_number 2
_space_group_name_Hall '-P 1'
_space_group_name_H-M_alt 'P -1'
_symmetry_space_group_name_H-M 'P -1'
_cell_angle_alpha 106.82
_cell_angle_beta 110.77
_cell_angle_gamma 72.23
_cell_formula_units_Z 1
_cell_length_a 5.240
_cell_length_b 10.567
_cell_length_c 6.968
_cell_volume 336.356
_database_code_amcsd 0020472
_exptl_crystal_density_diffrn 2.337
_cod_data_source_file inputs/fixed/downloads/18/18576.cif
_cod_data_source_block 18576
_cod_original_formula_sum 'Fe.921 Al2 P2 O18 H17.913'
_cod_database_code 9017669

loop_
_space_group_symop_operation_xyz
x,y,z
-x,-y,-z

loop_
_atom_site_aniso_label
_atom_site_aniso_U_11
_atom_site_aniso_U_22
_atom_site_aniso_U_33
_atom_site_aniso_U_12
_atom_site_aniso_U_13
_atom_site_aniso_U_23
Fe 0.01030 0.00650 0.01580 -0.00060 0.00530 0.00110
Al1 0.00580 0.00560 0.00540 -0.00110 0.00110 0.00030
Al2 0.00930 0.01090 0.00510 -0.00220 0.00250 0.00070
P 0.00450 0.00580 0.00560 -0.00010 0.00090 0.00120
OP1 0.00960 0.00730 0.00870 -0.00280 0.00450 0.00020
OP2 0.00820 0.01110 0.00500 -0.00370 0.00110 -0.00050
OP3 0.01120 0.00590 0.01630 0.00030 0.00560 0.00310
OP4 0.00590 0.00750 0.00680 0.00020 0.00170 0.00090
O-h5 0.00800 0.01350 0.00510 -0.00320 0.00210 0.00170
Ow6 0.01380 0.01130 0.00900 0.00070 0.00350 0.00150
Ow7 0.02580 0.02970 0.02110 -0.00710 -0.00390 0.01010
Ow8 0.01560 0.01230 0.04590 -0.00190 0.01220 0.00860
Ow9 0.02380 0.03010 0.02310 -0.00180 0.01100 0.01050
H1 0.01430 0.03420 0.02190 -0.00630 0.00440 0.00790
H2 0.02560 0.02520 0.01610 -0.00030 0.00470 0.00560
H3 0.03050 0.02740 0.02640 0.00330 0.01570 0.00570
H5 0.05400 0.05400 0.03720 -0.00810 0.00960 0.02240
H6 0.03410 0.01830 0.05530 0.00050 0.01660 0.01430
H7 0.02220 0.03170 0.05690 -0.00510 0.01300 0.01190
H8 0.04360 0.05200 0.03540 0.00090 0.02300 0.01590

loop_
_atom_site_label
_atom_site_fract_x
_atom_site_fract_y
_atom_site_fract_z
_atom_site_occupancy
_atom_site_U_iso_or_equiv
_atom_site_type_symbol
_atom_site_attached_hydrogens
Fe 0.00000 0.00000 0.00000 0.92100 0.01110 Fe 0
Al1 0.00000 0.50000 0.00000 1.02500 0.00600 Al 0
Al2 0.00000 0.50000 0.50000 1.05000 0.00850 Al 0
P 0.34340 0.66640 0.92230 1.00000 0.00570 P 0
OP1 0.16540 0.64770 0.04230 1.00000 0.00810 O 0
OP2 0.29410 0.57570 0.70200 1.00000 0.00850 O 0
OP3 0.26880 0.81590 0.90670 1.00000 0.01100 O 0
OP4 0.34130 0.37230 0.95730 1.00000 0.00730 O 0
O-h5 0.14010 0.50320 0.29080 1.00000 0.00870 O 0
Ow6 0.23330 0.31890 0.54360 1.00000 0.01230 O 0
Ow7 0.24610 0.01290 0.32150 1.00000 0.02730 O 0
Ow8 0.22250 0.10900 0.92810 1.00000 0.02340 O 0
Ow9 0.26340 0.80720 0.50590 1.00000 0.02430 O 0
H1 0.34220 0.48920 0.32770 1.00000 0.02310 H 0
H2 0.28950 0.32780 0.69800 1.00000 0.02370 H 0
H3 0.41070 0.28090 0.50640 1.00000 0.02830 H 0
H4A 0.21980 0.10250 0.41000 0.72100 0.05200 H 0
H4B 0.35200 0.07600 0.42300 0.21800 0.05200 H 0
H5 0.23290 0.95030 0.39340 1.00000 0.04760 H 0
H6 0.10980 0.20100 0.93170 1.00000 0.03490 H 0
H7 0.41440 0.11960 -0.01270 1.00000 0.03610 H 0
H8 0.25240 0.81580 0.64640 1.00000 0.04170 H 0
H9A 0.10100 0.76800 0.43100 0.20740 0.05100 H 0
H9B 0.17390 0.73450 0.41650 0.81000 0.05100 H 0

loop_
_cod_changelog_entry_id
_cod_changelog_entry_author
_cod_changelog_entry_date
_cod_changelog_entry_text
1
;cod-tools version 3.8.0
Id: cif_guess_AMCSD_atom_types 9581 2023-05-17 12:35:41Z saulius
;
2023-05-23T09:23:30+03:00
;Derived atom types and hydrogen counts
from atom names that follow the AMCSD naming convention
(Wat == water, O-H == hydroxyl).
;

loop_
_cod_related_entry_id
_cod_related_entry_database
_cod_related_entry_code
1 AMCSD 0020472
